data_7206695
loop_
_publ_author_name
'Duan, Zhiming'
'Zhang, Yan'
'Zhang, Bin'
'Zhu, Daoben'

_publ_section_title
;
 Solvent-mediated crystal-to-crystal transformation within the
 CoBr2(1,4-dioxane)m(H2O)n family (m = 2, 3; n = 0, 2, 4) from 2D to 1D,
 and 0D
;
_journal_issue 22
_journal_name_full CrystEngComm
_journal_page_first 6801
_journal_paper_doi 10.1039/c1ce05668a
_journal_volume 13
_journal_year 2011
_chemical_formula_sum 'C8 H16 Br2 Co O4'
_chemical_formula_weight 394.96
_chemical_name_systematic
;
?
;
_space_group_IT_number 88
_symmetry_cell_setting tetragonal
_symmetry_space_group_name_Hall '-I 4ad'
_symmetry_space_group_name_H-M 'I 41/a :2'
_atom_sites_solution_hydrogens geom
_atom_sites_solution_primary direct
_atom_sites_solution_secondary difmap
_audit_creation_method SHELXL-97
_cell_angle_alpha 90.00
_cell_angle_beta 90.00
_cell_angle_gamma 90.00
_cell_formula_units_Z 8
_cell_length_a 10.0681(3)
_cell_length_b 10.0681(3)
_cell_length_c 23.3960(10)
_cell_measurement_reflns_used 5810
_cell_measurement_temperature 200(2)
_cell_measurement_theta_max 27.485
_cell_measurement_theta_min 3.395
_cell_volume 2371.57(14)
_computing_cell_refinement 'HKL Scalepack (Otwinowski & Minor 1997)'
_computing_data_collection 'Collect (Nonius BV, 1997-2000)'
_computing_data_reduction 'HKL Denzo and Scalepack (Otwinowski & Minor 1997)'
_computing_structure_refinement 'SHELXL-97 (Sheldrick, 1997)'
_computing_structure_solution 'SHELXS-97 (Sheldrick, 1990)'
_diffrn_ambient_temperature 200(2)
_diffrn_detector_area_resol_mean 9
_diffrn_measured_fraction_theta_full 0.993
_diffrn_measured_fraction_theta_max 0.993
_diffrn_measurement_device '95mm CCD camera on \k-goniostat'
_diffrn_measurement_device_type KappaCCD
_diffrn_measurement_method CCD
_diffrn_radiation_monochromator graphite
_diffrn_radiation_source 'fine-focus sealed tube'
_diffrn_radiation_type MoK\a
_diffrn_radiation_wavelength 0.71073
_diffrn_reflns_av_R_equivalents 0.1424
_diffrn_reflns_av_sigmaI/netI 0.0521
_diffrn_reflns_limit_h_max 13
_diffrn_reflns_limit_h_min -13
_diffrn_reflns_limit_k_max 13
_diffrn_reflns_limit_k_min -12
_diffrn_reflns_limit_l_max 30
_diffrn_reflns_limit_l_min -30
_diffrn_reflns_number 24605
_diffrn_reflns_theta_full 27.47
_diffrn_reflns_theta_max 27.47
_diffrn_reflns_theta_min 4.05
_exptl_absorpt_coefficient_mu 8.178
_exptl_absorpt_correction_T_max 0.718
_exptl_absorpt_correction_T_min 0.259
_exptl_absorpt_correction_type multi-scan
_exptl_absorpt_process_details
;
multi-scan from symmetry-related measurements
Sortav (Blessing 1995)
;
_exptl_crystal_colour blue
_exptl_crystal_density_diffrn 2.212
_exptl_crystal_density_method 'not measured'
_exptl_crystal_description plate
_exptl_crystal_F_000 1544
_exptl_crystal_size_max 0.32
_exptl_crystal_size_mid 0.22
_exptl_crystal_size_min 0.05
_refine_diff_density_max 1.694
_refine_diff_density_min -0.779
_refine_diff_density_rms 0.172
_refine_ls_extinction_coef 0.0015(2)
_refine_ls_extinction_expression Fc^*^=kFc[1+0.001xFc^2^\l^3^/sin(2\q)]^-1/4^
_refine_ls_extinction_method SHELXL
_refine_ls_goodness_of_fit_ref 1.029
_refine_ls_hydrogen_treatment constr
_refine_ls_matrix_type full
_refine_ls_number_parameters 71
_refine_ls_number_reflns 1354
_refine_ls_number_restraints 0
_refine_ls_restrained_S_all 1.029
_refine_ls_R_factor_all 0.0868
_refine_ls_R_factor_gt 0.0410
_refine_ls_shift/su_max 0.000
_refine_ls_shift/su_mean 0.000
_refine_ls_structure_factor_coef Fsqd
_refine_ls_weighting_details 'calc w=1/[\s^2^(Fo^2^)+(0.0684P)^2^+1.9481P] where P=(Fo^2^+2Fc^2^)/3'
_refine_ls_weighting_scheme calc
_refine_ls_wR_factor_gt 0.1179
_refine_ls_wR_factor_ref 0.1328
_reflns_number_gt 723
_reflns_number_total 1354
_reflns_threshold_expression >2sigma(I)
_cod_data_source_file c1ce05668a.txt
_cod_data_source_block 802394
_cod_original_sg_symbol_H-M 'I 4(1)/a'
_cod_database_code 7206695

loop_
_symmetry_equiv_pos_as_xyz
'x, y, z'
'-x+1/2, -y, z+1/2'
'-y+3/4, x+1/4, z+1/4'
'y+3/4, -x+3/4, z+3/4'
'x+1/2, y+1/2, z+1/2'
'-x+1, -y+1/2, z+1'
'-y+5/4, x+3/4, z+3/4'
'y+5/4, -x+5/4, z+5/4'
'-x, -y, -z'
'x-1/2, y, -z-1/2'
'y-3/4, -x-1/4, -z-1/4'
'-y-3/4, x-3/4, -z-3/4'
'-x+1/2, -y+1/2, -z+1/2'
'x, y+1/2, -z'
'y-1/4, -x+1/4, -z+1/4'
'-y-1/4, x-1/4, -z-1/4'

loop_
_atom_site_label
_atom_site_type_symbol
_atom_site_fract_x
_atom_site_fract_y
_atom_site_fract_z
_atom_site_U_iso_or_equiv
_atom_site_adp_type
_atom_site_occupancy
_atom_site_symmetry_multiplicity
_atom_site_calc_flag
_atom_site_refinement_flags
Co1 Co 0.0000 0.7500 0.11674(4) 0.0160(3) Uani 1 2 d S
Br1 Br 0.0000 0.7500 0.22620(4) 0.0257(3) Uani 1 2 d S
Br2 Br 0.0000 0.7500 0.00807(3) 0.0207(3) Uani 1 2 d S
O1 O -0.1581(4) 0.6047(4) 0.1188(4) 0.0244(13) Uani 1 1 d .
O2 O -0.3457(4) 0.3977(4) 0.1330(3) 0.0205(14) Uani 1 1 d .
C1 C -0.2788(7) 0.6229(7) 0.1519(3) 0.0323(18) Uani 1 1 d .
H1A H -0.3491 0.6561 0.1274 0.039 Uiso 1 1 calc R
H1B H -0.2636 0.6872 0.1820 0.039 Uiso 1 1 calc R
C2 C -0.3196(8) 0.4909(7) 0.1776(3) 0.0341(19) Uani 1 1 d .
H2A H -0.2491 0.4577 0.2020 0.041 Uiso 1 1 calc R
H2B H -0.3985 0.5026 0.2008 0.041 Uiso 1 1 calc R
C3 C -0.2235(7) 0.3770(7) 0.1006(3) 0.0302(18) Uani 1 1 d .
H3A H -0.2381 0.3119 0.0707 0.036 Uiso 1 1 calc R
H3B H -0.1540 0.3443 0.1257 0.036 Uiso 1 1 calc R
C4 C -0.1825(8) 0.5084(7) 0.0747(3) 0.0344(19) Uani 1 1 d .
H4A H -0.1028 0.4963 0.0520 0.041 Uiso 1 1 calc R
H4B H -0.2523 0.5404 0.0496 0.041 Uiso 1 1 calc R

loop_
_atom_site_aniso_label
_atom_site_aniso_U_11
_atom_site_aniso_U_22
_atom_site_aniso_U_33
_atom_site_aniso_U_23
_atom_site_aniso_U_13
_atom_site_aniso_U_12
Co1 0.0137(6) 0.0136(5) 0.0205(6) 0.000 0.000 0.0004(4)
Br1 0.0272(7) 0.0270(7) 0.0230(5) 0.000 0.000 0.0007(6)
Br2 0.0207(6) 0.0195(6) 0.0218(5) 0.000 0.000 0.0020(5)
O1 0.021(2) 0.024(2) 0.028(4) -0.003(3) 0.010(3) -0.0068(17)
O2 0.018(2) 0.021(2) 0.023(4) -0.003(2) 0.003(2) -0.0063(16)
C1 0.027(4) 0.027(4) 0.043(5) -0.003(3) 0.002(3) 0.000(3)
C2 0.048(5) 0.039(5) 0.015(4) 0.000(3) 0.005(3) -0.022(4)
C3 0.027(4) 0.028(4) 0.035(4) -0.010(3) 0.010(3) -0.002(3)
C4 0.030(5) 0.033(4) 0.040(5) -0.004(3) 0.008(3) -0.009(3)

loop_
_atom_type_symbol
_atom_type_description
_atom_type_scat_dispersion_real
_atom_type_scat_dispersion_imag
_atom_type_scat_source
C C 0.0033 0.0016 'International Tables Vol C Tables 4.2.6.8 and 6.1.1.4'
H H 0.0000 0.0000 'International Tables Vol C Tables 4.2.6.8 and 6.1.1.4'
O O 0.0106 0.0060 'International Tables Vol C Tables 4.2.6.8 and 6.1.1.4'
Co Co 0.3494 0.9721 'International Tables Vol C Tables 4.2.6.8 and 6.1.1.4'
Br Br -0.2901 2.4595 'International Tables Vol C Tables 4.2.6.8 and 6.1.1.4'

loop_
_geom_angle_atom_site_label_1
_geom_angle_atom_site_label_2
_geom_angle_atom_site_label_3
_geom_angle
_geom_angle_site_symmetry_1
_geom_angle_site_symmetry_3
O2 Co1 O2 179.7(4) 12_676 15
O2 Co1 O1 91.14(16) 12_676 6_464
O2 Co1 O1 88.85(16) 15 6_464
O2 Co1 O1 88.85(16) 12_676 .
O2 Co1 O1 91.14(16) 15 .
O1 Co1 O1 177.5(5) 6_464 .
O2 Co1 Br2 90.2(2) 12_676 .
O2 Co1 Br2 90.2(2) 15 .
O1 Co1 Br2 91.3(2) 6_464 .
O1 Co1 Br2 91.3(2) . .
O2 Co1 Br1 89.8(2) 12_676 .
O2 Co1 Br1 89.8(2) 15 .
O1 Co1 Br1 88.7(2) 6_464 .
O1 Co1 Br1 88.7(2) . .
Br2 Co1 Br1 180.0 . .
C4 O1 C1 108.9(5) . .
C4 O1 Co1 124.5(5) . .
C1 O1 Co1 122.9(4) . .
C2 O2 C3 108.5(5) . .
C2 O2 Co1 125.8(5) . 15_455
C3 O2 Co1 120.8(4) . 15_455
O1 C1 C2 109.1(5) . .
O1 C1 H1A 109.9 . .
C2 C1 H1A 109.9 . .
O1 C1 H1B 109.9 . .
C2 C1 H1B 109.9 . .
H1A C1 H1B 108.3 . .
O2 C2 C1 109.6(6) . .
O2 C2 H2A 109.7 . .
C1 C2 H2A 109.7 . .
O2 C2 H2B 109.7 . .
C1 C2 H2B 109.7 . .
H2A C2 H2B 108.2 . .
O2 C3 C4 108.3(5) . .
O2 C3 H3A 110.0 . .
C4 C3 H3A 110.0 . .
O2 C3 H3B 110.0 . .
C4 C3 H3B 110.0 . .
H3A C3 H3B 108.4 . .
O1 C4 C3 110.4(6) . .
O1 C4 H4A 109.6 . .
C3 C4 H4A 109.6 . .
O1 C4 H4B 109.6 . .
C3 C4 H4B 109.6 . .
H4A C4 H4B 108.1 . .

loop_
_geom_bond_atom_site_label_1
_geom_bond_atom_site_label_2
_geom_bond_distance
_geom_bond_site_symmetry_2
Co1 O2 2.151(4) 12_676
Co1 O2 2.151(4) 15
Co1 O1 2.162(4) 6_464
Co1 O1 2.162(4) .
Co1 Br2 2.5425(12) .
Co1 Br1 2.5608(13) .
O1 C4 1.437(10) .
O1 C1 1.453(9) .
O2 C2 1.428(9) .
O2 C3 1.459(8) .
O2 Co1 2.151(4) 15_455
C1 C2 1.515(9) .
C1 H1A 0.9700 .
C1 H1B 0.9700 .
C2 H2A 0.9700 .
C2 H2B 0.9700 .
C3 C4 1.513(9) .
C3 H3A 0.9700 .
C3 H3B 0.9700 .
C4 H4A 0.9700 .
C4 H4B 0.9700 .

loop_
_geom_hbond_atom_site_label_D
_geom_hbond_atom_site_label_H
_geom_hbond_atom_site_label_A
_geom_hbond_distance_DH
_geom_hbond_distance_HA
_geom_hbond_distance_DA
_geom_hbond_angle_DHA
_geom_hbond_site_symmetry_A
C4 H4A Br2 0.97 3.03 3.728(7) 129.7 9_565
